data_4075723
loop_
_publ_author_name
'Mathur, Pradeep'
'Singh, Vinay K.'
'Mobin, Shaikh M.'
'Srinivasu, Chimalakonda'
'Trivedi, Rajiv'
'Bhunia, Anjan K.'
'Puranik, Vedavati G.'

_publ_section_title
;
 Synthesis and Characterization of Ferrocenylchalcogenopropargyl Complexes
 [Fe(\h5-C5H4EICH2C&#x22EE;CH)2] (EI= Se, S) and Their Reactions To Form
 Unusual Ferrocenyl-Containing Metal Clusters with Eclipsed Cp Rings and
 New Five-Membered FeEICHCCH2Ring Ligand System&#x2020;
;
_journal_issue 3
_journal_name_full Organometallics
_journal_page_first 367
_journal_paper_doi 10.1021/om049226r
_journal_volume 24
_journal_year 2005
_chemical_formula_sum 'C24 H14 Fe4 O8 S2 Se2'
_chemical_formula_weight 875.79
_chemical_name_systematic
; 
 ? 
;
_space_group_IT_number 14
_symmetry_cell_setting monoclinic
_symmetry_space_group_name_Hall '-P 2ybc'
_symmetry_space_group_name_H-M 'P 1 21/c 1'
_atom_sites_solution_hydrogens geom
_atom_sites_solution_primary direct
_atom_sites_solution_secondary difmap
_audit_creation_method SHELXL-97
_cell_angle_alpha 90.000(9)
_cell_angle_beta 96.608(6)
_cell_angle_gamma 90.000(10)
_cell_formula_units_Z 4
_cell_length_a 11.2860(11)
_cell_length_b 10.8070(15)
_cell_length_c 23.9350(10)
_cell_measurement_reflns_used 25
_cell_measurement_temperature 293(2)
_cell_measurement_theta_max 11.5900
_cell_measurement_theta_min 5.5100
_cell_volume 2899.9(5)
_computing_cell_refinement 'Argus (Nonius, MACH3 software)'
_computing_data_collection 'Argus (Nonius, MACH3 software)'
_computing_data_reduction 'Maxus (Nonius software)'
_computing_molecular_graphics Ortep
_computing_publication_material Shelx97
_computing_structure_refinement 'SHELXL-97 (Sheldrick, 1997)'
_computing_structure_solution 'SHELXS-97 (Sheldrick, 1990)'
_diffrn_ambient_temperature 293(2)
_diffrn_measured_fraction_theta_full 0.944
_diffrn_measured_fraction_theta_max 0.944
_diffrn_measurement_device_type 'Nonius MACH3'
_diffrn_measurement_method \w/q-scan
_diffrn_radiation_monochromator graphite
_diffrn_radiation_source 'fine-focus sealed tube'
_diffrn_radiation_type MoK\a
_diffrn_radiation_wavelength 0.71073
_diffrn_reflns_av_R_equivalents 0.0496
_diffrn_reflns_av_sigmaI/netI 0.0997
_diffrn_reflns_limit_h_max 13
_diffrn_reflns_limit_h_min -13
_diffrn_reflns_limit_k_max 0
_diffrn_reflns_limit_k_min -12
_diffrn_reflns_limit_l_max 0
_diffrn_reflns_limit_l_min -28
_diffrn_reflns_number 5236
_diffrn_reflns_theta_full 24.93
_diffrn_reflns_theta_max 24.93
_diffrn_reflns_theta_min 1.71
_diffrn_standards_decay_% <3%
_diffrn_standards_interval_time 3600
_diffrn_standards_number 3
_exptl_absorpt_coefficient_mu 4.661
_exptl_absorpt_correction_T_max 0.4558
_exptl_absorpt_correction_T_min 0.3887
_exptl_absorpt_correction_type psi-scan
_exptl_crystal_colour 'Dark Brown'
_exptl_crystal_density_diffrn 2.006
_exptl_crystal_density_method 'not measured'
_exptl_crystal_description Block
_exptl_crystal_F_000 1704
_exptl_crystal_size_max 0.25
_exptl_crystal_size_mid 0.22
_exptl_crystal_size_min 0.20
_refine_diff_density_max 1.417
_refine_diff_density_min -0.914
_refine_diff_density_rms 0.150
_refine_ls_extinction_method none
_refine_ls_goodness_of_fit_ref 1.037
_refine_ls_hydrogen_treatment mixed
_refine_ls_matrix_type full
_refine_ls_number_parameters 393
_refine_ls_number_reflns 5102
_refine_ls_number_restraints 0
_refine_ls_restrained_S_all 1.037
_refine_ls_R_factor_all 0.1484
_refine_ls_R_factor_gt 0.0626
_refine_ls_shift/su_max 0.873
_refine_ls_shift/su_mean 0.003
_refine_ls_structure_factor_coef Fsqd
_refine_ls_weighting_details 'w=1/[\s^2^(Fo^2^)+(0.0751P)^2^+10.7394P] where P=(Fo^2^+2Fc^2^)/3'
_refine_ls_weighting_scheme calc
_refine_ls_wR_factor_gt 0.1411
_refine_ls_wR_factor_ref 0.1715
_reflns_number_gt 2897
_reflns_number_total 5102
_reflns_threshold_expression >2sigma(I)
_cod_data_source_file om049226rsi20041007_051420.cif
_cod_data_source_block cmpd4
_cod_depositor_comments
;
The following automatic conversions were performed:

'_symmetry_cell_setting' value 'Monoclinic' changed to 'monoclinic'
according to /home/saulius/struct/CIF-dictionaries/cif_core.dic
dictionary named 'cif_core.dic' version 2.4.1 from
2010-06-29.

'_exptl_absorpt_correction_type' value 'Psi-scan'
changed to 'psi-scan' according to
/home/saulius/struct/CIF-dictionaries/cif_core.dic dictionary named
'cif_core.dic' version 2.4.1 from 2010-06-29.

Automatic conversion script
Id: cif_fix_values 1715 2011-07-08 13:25:40Z adriana 

The following automatic conversions were performed:

'_refine_ls_weighting_scheme' value 'calc
w=1/[\s^2^(Fo^2^)+(0.0751P)^2^+10.7394P] where P=(Fo^2^+2Fc^2^)/3'
was changed to 'calc'. New tag '_refine_ls_weighting_details' was
created. The value of the new tag was set to
'w=1/[\s^2^(Fo^2^)+(0.0751P)^2^+10.7394P] where P=(Fo^2^+2Fc^2^)/3'.

Automatic conversion script
Id: cif_fix_values 3143 2015-03-26 13:38:13Z robertas 
;
_cod_original_sg_symbol_H-M 'P 21/c'
_cod_database_code 4075723

loop_
_symmetry_equiv_pos_as_xyz
'x, y, z'
'-x, y+1/2, -z+1/2'
'-x, -y, -z'
'x, -y-1/2, z-1/2'

loop_
_atom_site_label
_atom_site_type_symbol
_atom_site_fract_x
_atom_site_fract_y
_atom_site_fract_z
_atom_site_U_iso_or_equiv
_atom_site_adp_type
_atom_site_occupancy
_atom_site_calc_flag
_atom_site_refinement_flags
Fe1 Fe 0.43693(12) 0.73493(14) 0.31936(6) 0.0437(4) Uani 1 d .
Fe2 Fe 0.02198(12) 0.48498(13) 0.30846(6) 0.0407(4) Uani 1 d .
Fe3 Fe 0.09938(13) 0.22042(15) 0.40462(6) 0.0450(4) Uani 1 d .
Fe4 Fe -0.11173(13) 0.27655(15) 0.41440(6) 0.0457(4) Uani 1 d .
S1 S 0.0455(2) 0.3988(3) 0.44388(10) 0.0504(7) Uani 1 d .
S2 S -0.0322(2) 0.2891(2) 0.33187(9) 0.0386(6) Uani 1 d .
Se1 Se 0.13982(10) 0.67130(11) 0.31368(5) 0.0554(3) Uani 1 d .
Se2 Se 0.44599(15) 0.62378(14) 0.45532(5) 0.0805(5) Uani 1 d .
C1 C 0.4773(10) 0.7493(10) 0.4037(4) 0.052(3) Uani 1 d .
C2 C 0.3964(11) 0.8436(11) 0.3850(4) 0.052(3) Uani 1 d .
C3 C 0.4482(11) 0.9147(11) 0.3452(5) 0.059(3) Uani 1 d .
H3 H 0.4129 0.9816 0.3253 0.071 Uiso 1 calc R
C4 C 0.5608(13) 0.8681(13) 0.3406(5) 0.069(4) Uani 1 d .
C5 C 0.5791(11) 0.7660(14) 0.3763(5) 0.073(4) Uani 1 d .
H5 H 0.6474 0.7172 0.3810 0.087 Uiso 1 calc R
C6 C 0.2890(10) 0.6470(10) 0.2850(5) 0.052(3) Uani 1 d .
C7 C 0.3279(9) 0.7309(12) 0.2448(4) 0.056(3) Uani 1 d .
H7 H 0.2858 0.7970 0.2274 0.067 Uiso 1 calc R
C8 C 0.4456(11) 0.6912(14) 0.2373(5) 0.059(3) Uani 1 d .
C9 C 0.4749(12) 0.5911(13) 0.2703(6) 0.060(4) Uani 1 d .
C10 C 0.3794(10) 0.5598(12) 0.2999(5) 0.053(3) Uani 1 d .
C11 C 0.5218(12) 0.7039(15) 0.5239(5) 0.083(4) Uani 1 d .
H11A H 0.5161 0.6494 0.5557 0.099 Uiso 1 calc R
H11B H 0.6058 0.7164 0.5205 0.099 Uiso 1 calc R
C12 C 0.4687(15) 0.8202(16) 0.5346(6) 0.077(4) Uani 1 d .
C13 C 0.4292(16) 0.9114(17) 0.5432(6) 0.095(5) Uani 1 d .
H13 H 0.3961 0.9877 0.5505 0.114 Uiso 1 calc R
C14 C 0.1504(10) 0.5446(10) 0.3680(5) 0.048(3) Uani 1 d .
C15 C 0.0487(10) 0.5195(9) 0.3933(4) 0.047(3) Uani 1 d .
C16 C -0.0570(13) 0.5823(14) 0.3716(6) 0.065(4) Uani 1 d .
C111 C -0.1105(11) 0.5181(11) 0.2627(5) 0.055(3) Uani 1 d .
C222 C 0.1075(9) 0.4069(10) 0.2603(4) 0.046(3) Uani 1 d .
C333 C 0.2368(10) 0.2471(12) 0.3762(5) 0.058(3) Uani 1 d .
C444 C 0.1528(11) 0.1672(13) 0.4740(5) 0.069(4) Uani 1 d .
C555 C 0.0743(11) 0.0654(13) 0.3795(5) 0.060(3) Uani 1 d .
C666 C -0.2424(13) 0.3668(12) 0.4004(5) 0.065(3) Uani 1 d .
C777 C -0.1774(11) 0.1355(12) 0.3890(5) 0.058(3) Uani 1 d .
C888 C -0.1246(11) 0.2345(12) 0.4867(5) 0.064(3) Uani 1 d .
O111 O -0.1964(8) 0.5424(10) 0.2366(4) 0.090(3) Uani 1 d .
O222 O 0.1602(8) 0.3572(9) 0.2303(3) 0.075(3) Uani 1 d .
O333 O 0.3201(8) 0.2629(9) 0.3540(4) 0.077(2) Uani 1 d .
O444 O 0.1859(10) 0.1324(12) 0.5172(4) 0.119(4) Uani 1 d .
O555 O 0.0571(10) -0.0340(10) 0.3654(4) 0.094(3) Uani 1 d .
O666 O -0.3334(10) 0.4172(11) 0.3882(5) 0.111(4) Uani 1 d .
O777 O -0.2177(9) 0.0456(9) 0.3706(4) 0.086(3) Uani 1 d .
O888 O -0.1324(9) 0.2076(10) 0.5319(4) 0.097(3) Uani 1 d .
H10 H 0.381(7) 0.495(8) 0.326(3) 0.02(2) Uiso 1 d .
H14 H 0.217(6) 0.517(6) 0.381(3) 0.000(18) Uiso 1 d .
H8 H 0.471(9) 0.748(9) 0.213(4) 0.05(3) Uiso 1 d .
H16 H -0.130(7) 0.534(8) 0.378(3) 0.02(2) Uiso 1 d .
H9 H 0.528(8) 0.555(8) 0.278(4) 0.02(3) Uiso 1 d .
H4 H 0.603(9) 0.895(10) 0.315(5) 0.06(4) Uiso 1 d .
H2 H 0.323(8) 0.857(8) 0.408(4) 0.04(3) Uiso 1 d .
H16A H -0.046(7) 0.640(8) 0.362(3) 0.01(3) Uiso 1 d .

loop_
_atom_site_aniso_label
_atom_site_aniso_U_11
_atom_site_aniso_U_22
_atom_site_aniso_U_33
_atom_site_aniso_U_23
_atom_site_aniso_U_13
_atom_site_aniso_U_12
Fe1 0.0412(8) 0.0567(10) 0.0335(7) -0.0038(7) 0.0058(6) -0.0090(7)
Fe2 0.0357(8) 0.0435(9) 0.0428(8) 0.0025(7) 0.0038(6) -0.0038(7)
Fe3 0.0439(8) 0.0577(10) 0.0321(7) 0.0023(7) -0.0014(6) 0.0024(7)
Fe4 0.0445(9) 0.0553(10) 0.0387(8) 0.0014(7) 0.0102(6) -0.0060(7)
S1 0.0566(17) 0.0607(18) 0.0345(14) -0.0108(13) 0.0078(12) -0.0093(14)
S2 0.0400(13) 0.0430(15) 0.0323(12) 0.0001(11) 0.0017(10) -0.0043(11)
Se1 0.0468(7) 0.0459(7) 0.0757(8) -0.0032(6) 0.0174(6) -0.0078(5)
Se2 0.1134(12) 0.0774(10) 0.0472(7) 0.0093(7) -0.0058(7) -0.0104(9)
C1 0.065(8) 0.055(7) 0.034(5) 0.001(5) -0.002(5) -0.004(6)
C2 0.067(8) 0.052(7) 0.039(6) -0.007(5) 0.015(6) -0.001(6)
C3 0.062(8) 0.054(7) 0.058(7) -0.005(6) -0.008(6) -0.012(6)
C4 0.076(10) 0.080(10) 0.049(8) 0.001(7) -0.001(7) -0.036(8)
C5 0.056(8) 0.102(11) 0.054(7) -0.013(8) -0.017(6) -0.016(8)
C6 0.047(6) 0.056(7) 0.055(7) -0.006(6) 0.016(5) -0.011(6)
C7 0.045(6) 0.079(8) 0.042(6) 0.001(6) 0.004(5) -0.016(6)
C8 0.059(8) 0.090(10) 0.032(6) -0.004(7) 0.015(5) -0.006(7)
C9 0.041(7) 0.070(9) 0.070(9) -0.014(7) 0.009(6) 0.019(7)
C10 0.055(7) 0.059(8) 0.047(7) -0.004(6) 0.012(6) -0.004(6)
C11 0.081(10) 0.123(14) 0.041(7) 0.014(8) -0.006(6) -0.023(9)
C12 0.108(12) 0.071(10) 0.053(8) -0.003(8) 0.010(8) -0.014(10)
C13 0.126(14) 0.095(13) 0.064(9) -0.014(9) 0.015(9) -0.007(11)
C14 0.030(6) 0.054(7) 0.059(7) -0.011(6) -0.005(5) 0.001(5)
C15 0.051(7) 0.038(6) 0.052(6) -0.012(5) 0.005(5) 0.001(5)
C16 0.068(10) 0.050(9) 0.083(10) 0.017(8) 0.033(7) -0.007(7)
C111 0.055(7) 0.056(7) 0.056(7) 0.006(6) 0.012(6) -0.001(6)
C222 0.041(6) 0.052(7) 0.044(6) 0.005(5) -0.004(5) -0.011(5)
C333 0.044(7) 0.077(9) 0.052(7) 0.006(6) 0.002(5) 0.001(6)
C444 0.068(8) 0.093(10) 0.044(7) 0.006(7) -0.005(6) 0.015(7)
C555 0.057(7) 0.071(9) 0.049(7) 0.021(7) -0.006(5) 0.010(7)
C666 0.068(9) 0.059(8) 0.075(8) 0.016(7) 0.032(7) -0.004(7)
C777 0.062(8) 0.068(9) 0.046(7) 0.017(6) 0.013(6) -0.004(7)
C888 0.066(8) 0.078(9) 0.050(7) -0.007(7) 0.014(6) -0.024(7)
O111 0.051(5) 0.118(8) 0.096(7) 0.032(6) -0.021(5) 0.008(5)
O222 0.080(6) 0.092(7) 0.057(5) -0.016(5) 0.028(5) 0.000(5)
O333 0.061(5) 0.100(7) 0.069(6) 0.004(5) 0.007(4) 0.004(5)
O444 0.135(10) 0.149(11) 0.064(6) 0.038(7) -0.025(6) 0.009(8)
O555 0.135(9) 0.060(6) 0.086(7) -0.004(6) 0.006(6) 0.011(6)
O666 0.071(7) 0.114(9) 0.152(10) 0.034(8) 0.032(7) 0.015(7)
O777 0.095(7) 0.078(7) 0.087(7) -0.009(6) 0.014(5) -0.037(6)
O888 0.116(8) 0.129(9) 0.050(5) 0.016(6) 0.025(5) -0.019(7)

loop_
_atom_type_symbol
_atom_type_description
_atom_type_scat_dispersion_real
_atom_type_scat_dispersion_imag
_atom_type_scat_source
C C 0.0033 0.0016 'International Tables Vol C Tables 4.2.6.8 and 6.1.1.4'
H H 0.0000 0.0000 'International Tables Vol C Tables 4.2.6.8 and 6.1.1.4'
O O 0.0106 0.0060 'International Tables Vol C Tables 4.2.6.8 and 6.1.1.4'
Se Se -0.0929 2.2259 'International Tables Vol C Tables 4.2.6.8 and 6.1.1.4'
S S 0.1246 0.1234 'International Tables Vol C Tables 4.2.6.8 and 6.1.1.4'
Fe Fe 0.3463 0.8444 'International Tables Vol C Tables 4.2.6.8 and 6.1.1.4'

loop_
_geom_angle_atom_site_label_1
_geom_angle_atom_site_label_2
_geom_angle_atom_site_label_3
_geom_angle
C4 Fe1 C6 162.2(5)
C4 Fe1 C5 40.4(5)
C6 Fe1 C5 156.3(5)
C4 Fe1 C10 155.2(6)
C6 Fe1 C10 40.6(4)
C5 Fe1 C10 121.2(6)
C4 Fe1 C8 107.4(6)
C6 Fe1 C8 68.0(4)
C5 Fe1 C8 124.7(5)
C10 Fe1 C8 67.2(5)
C4 Fe1 C1 68.0(5)
C6 Fe1 C1 121.7(4)
C5 Fe1 C1 40.6(4)
C10 Fe1 C1 109.2(5)
C8 Fe1 C1 162.0(5)
C4 Fe1 C7 124.1(5)
C6 Fe1 C7 41.1(4)
C5 Fe1 C7 161.2(5)
C10 Fe1 C7 68.7(5)
C8 Fe1 C7 40.9(4)
C1 Fe1 C7 156.1(4)
C4 Fe1 C9 120.3(6)
C6 Fe1 C9 67.7(5)
C5 Fe1 C9 108.4(6)
C10 Fe1 C9 40.2(5)
C8 Fe1 C9 39.1(5)
C1 Fe1 C9 126.8(5)
C7 Fe1 C9 67.9(5)
C4 Fe1 C3 39.8(5)
C6 Fe1 C3 126.4(5)
C5 Fe1 C3 67.6(5)
C10 Fe1 C3 164.2(5)
C8 Fe1 C3 120.4(5)
C1 Fe1 C3 68.0(5)
C7 Fe1 C3 107.1(5)
C9 Fe1 C3 153.9(5)
C4 Fe1 C2 67.1(5)
C6 Fe1 C2 109.6(5)
C5 Fe1 C2 67.5(5)
C10 Fe1 C2 127.8(5)
C8 Fe1 C2 155.7(5)
C1 Fe1 C2 40.3(4)
C7 Fe1 C2 120.9(5)
C9 Fe1 C2 164.5(5)
C3 Fe1 C2 40.1(4)
C111 Fe2 C222 100.0(5)
C111 Fe2 C14 148.5(5)
C222 Fe2 C14 102.0(4)
C111 Fe2 C15 126.0(5)
C222 Fe2 C15 133.8(4)
C14 Fe2 C15 39.8(4)
C111 Fe2 C16 87.0(6)
C222 Fe2 C16 172.4(5)
C14 Fe2 C16 70.4(5)
C15 Fe2 C16 39.7(5)
C111 Fe2 S2 96.1(4)
C222 Fe2 S2 84.3(3)
C14 Fe2 S2 108.2(3)
C15 Fe2 S2 86.5(3)
C16 Fe2 S2 97.9(4)
C111 Fe2 Se1 106.4(4)
C222 Fe2 Se1 95.3(3)
C14 Fe2 Se1 49.4(3)
C15 Fe2 Se1 77.2(3)
C16 Fe2 Se1 79.8(4)
S2 Fe2 Se1 157.10(9)
C333 Fe3 C444 100.9(5)
C333 Fe3 C555 97.7(6)
C444 Fe3 C555 91.9(6)
C333 Fe3 S1 107.9(4)
C444 Fe3 S1 88.1(4)
C555 Fe3 S1 153.9(4)
C333 Fe3 S2 100.0(4)
C444 Fe3 S2 158.6(4)
C555 Fe3 S2 89.1(4)
S1 Fe3 S2 81.77(11)
C333 Fe3 Fe4 151.2(4)
C444 Fe3 Fe4 102.3(4)
C555 Fe3 Fe4 98.2(4)
S1 Fe3 Fe4 56.49(9)
S2 Fe3 Fe4 56.45(8)
C777 Fe4 C666 95.9(6)
C777 Fe4 C888 92.0(5)
C666 Fe4 C888 99.4(6)
C777 Fe4 S1 153.2(4)
C666 Fe4 S1 110.2(4)
C888 Fe4 S1 89.7(4)
C777 Fe4 S2 86.8(4)
C666 Fe4 S2 102.0(4)
C888 Fe4 S2 158.6(4)
S1 Fe4 S2 82.03(10)
C777 Fe4 Fe3 97.2(4)
C666 Fe4 Fe3 154.3(4)
C888 Fe4 Fe3 102.2(4)
S1 Fe4 Fe3 56.44(9)
S2 Fe4 Fe3 56.94(8)
C15 S1 Fe3 108.3(3)
C15 S1 Fe4 107.0(4)
Fe3 S1 Fe4 67.07(9)
Fe4 S2 Fe3 66.61(8)
Fe4 S2 Fe2 114.36(12)
Fe3 S2 Fe2 108.62(11)
C14 Se1 C6 99.2(5)
C14 Se1 Fe2 54.4(3)
C6 Se1 Fe2 111.8(3)
C1 Se2 C11 97.7(5)
C2 C1 C5 107.1(11)
C2 C1 Se2 124.3(9)
C5 C1 Se2 128.5(10)
C2 C1 Fe1 71.0(6)
C5 C1 Fe1 69.1(6)
Se2 C1 Fe1 123.9(6)
C1 C2 C3 107.9(11)
C1 C2 Fe1 68.7(6)
C3 C2 Fe1 69.3(6)
C1 C2 H2 117(5)
C3 C2 H2 134(5)
Fe1 C2 H2 137(5)
C4 C3 C2 108.2(12)
C4 C3 Fe1 69.8(8)
C2 C3 Fe1 70.6(7)
C4 C3 H3 125.9
C2 C3 H3 125.9
Fe1 C3 H3 125.3
C5 C4 C3 108.2(12)
C5 C4 Fe1 69.0(7)
C3 C4 Fe1 70.4(7)
C5 C4 H4 130(8)
C3 C4 H4 121(7)
Fe1 C4 H4 118(7)
C4 C5 C1 108.5(13)
C4 C5 Fe1 70.6(7)
C1 C5 Fe1 70.2(6)
C4 C5 H5 125.7
C1 C5 H5 125.7
Fe1 C5 H5 125.0
C10 C6 C7 109.1(10)
C10 C6 Se1 130.2(8)
C7 C6 Se1 120.5(9)
C10 C6 Fe1 70.7(7)
C7 C6 Fe1 70.8(6)
Se1 C6 Fe1 120.8(5)
C8 C7 C6 104.8(11)
C8 C7 Fe1 69.0(6)
C6 C7 Fe1 68.1(6)
C8 C7 H7 127.6
C6 C7 H7 127.6
Fe1 C7 H7 126.9
C9 C8 C7 109.5(11)
C9 C8 Fe1 70.1(7)
C7 C8 Fe1 70.1(6)
C9 C8 H8 146(6)
C7 C8 H8 104(6)
Fe1 C8 H8 121(6)
C8 C9 C10 109.7(12)
C8 C9 Fe1 70.9(7)
C10 C9 Fe1 70.4(7)
C8 C9 H9 137(8)
C10 C9 H9 113(8)
Fe1 C9 H9 119(7)
C9 C10 C6 106.8(12)
C9 C10 Fe1 69.3(7)
C6 C10 Fe1 68.7(7)
C9 C10 H10 124(5)
C6 C10 H10 129(5)
Fe1 C10 H10 124(5)
C12 C11 Se2 112.7(10)
C12 C11 H11A 109.0
Se2 C11 H11A 109.0
C12 C11 H11B 109.0
Se2 C11 H11B 109.0
H11A C11 H11B 107.8
C13 C12 C11 178.9(18)
C12 C13 H13 180.0
C15 C14 Se1 117.0(8)
C15 C14 Fe2 71.5(6)
Se1 C14 Fe2 76.2(4)
C15 C14 H14 122(5)
Se1 C14 H14 120(5)
Fe2 C14 H14 133(5)
C14 C15 C16 116.9(11)
C14 C15 S1 121.5(8)
C16 C15 S1 121.1(9)
C14 C15 Fe2 68.8(6)
C16 C15 Fe2 72.8(7)
S1 C15 Fe2 121.8(5)
C15 C16 Fe2 67.5(7)
C15 C16 H16 112(5)
Fe2 C16 H16 106(5)
C15 C16 H16A 113(8)
Fe2 C16 H16A 96(7)
H16 C16 H16A 135(9)
O111 C111 Fe2 175.8(11)
O222 C222 Fe2 179.4(10)
O333 C333 Fe3 174.7(10)
O444 C444 Fe3 179.1(14)
O555 C555 Fe3 177.6(12)
O666 C666 Fe4 173.6(13)
O777 C777 Fe4 177.2(10)
O888 C888 Fe4 179.7(12)

loop_
_geom_bond_atom_site_label_1
_geom_bond_atom_site_label_2
_geom_bond_distance
Fe1 C4 2.030(13)
Fe1 C6 2.012(11)
Fe1 C5 2.010(11)
Fe1 C10 2.038(12)
Fe1 C8 2.033(10)
Fe1 C1 2.024(10)
Fe1 C7 2.048(10)
Fe1 C9 2.023(12)
Fe1 C3 2.038(12)
Fe1 C2 2.055(11)
Fe2 C111 1.785(13)
Fe2 C222 1.798(12)
Fe2 C14 2.017(11)
Fe2 C15 2.052(10)
Fe2 C16 2.121(14)
Fe2 S2 2.290(3)
Fe2 Se1 2.4084(18)
Fe3 C333 1.787(12)
Fe3 C444 1.796(12)
Fe3 C555 1.791(15)
Fe3 S1 2.258(3)
Fe3 S2 2.279(3)
Fe3 Fe4 2.496(2)
Fe4 C777 1.772(14)
Fe4 C666 1.767(14)
Fe4 C888 1.811(12)
Fe4 S1 2.259(3)
Fe4 S2 2.266(3)
S1 C15 1.784(11)
Se1 C14 1.882(12)
Se1 C6 1.909(10)
Se2 C1 1.895(11)
Se2 C11 1.963(12)
C1 C2 1.406(15)
C1 C5 1.400(16)
C2 C3 1.403(15)
C2 H2 1.06(9)
C3 C4 1.383(18)
C3 H3 0.9300
C4 C5 1.395(18)
C4 H4 0.88(10)
C5 H5 0.9300
C6 C10 1.405(16)
C6 C7 1.427(14)
C7 C8 1.427(16)
C7 H7 0.9300
C8 C9 1.357(18)
C8 H8 0.92(10)
C9 C10 1.397(16)
C9 H9 0.72(8)
C10 H10 0.94(8)
C11 C12 1.43(2)
C11 H11A 0.9700
C11 H11B 0.9700
C12 C13 1.111(19)
C13 H13 0.9300
C14 C15 1.384(15)
C14 H14 0.83(7)
C15 C16 1.417(17)
C16 H16 0.99(8)
C16 H16A 0.68(8)
C111 O111 1.123(13)
C222 O222 1.120(12)
C333 O333 1.145(12)
C444 O444 1.121(13)
C555 O555 1.136(14)
C666 O666 1.169(15)
C777 O777 1.139(14)
C888 O888 1.134(13)

loop_
_geom_torsion_atom_site_label_1
_geom_torsion_atom_site_label_2
_geom_torsion_atom_site_label_3
_geom_torsion_atom_site_label_4
_geom_torsion
C333 Fe3 Fe4 C777 121.0(9)
C444 Fe3 Fe4 C777 -95.8(6)
C555 Fe3 Fe4 C777 -2.0(5)
S1 Fe3 Fe4 C777 -175.1(4)
S2 Fe3 Fe4 C777 81.4(4)
C333 Fe3 Fe4 C666 1.0(13)
C444 Fe3 Fe4 C666 144.2(11)
C555 Fe3 Fe4 C666 -122.0(11)
S1 Fe3 Fe4 C666 65.0(10)
S2 Fe3 Fe4 C666 -38.5(10)
C333 Fe3 Fe4 C888 -145.4(9)
C444 Fe3 Fe4 C888 -2.1(6)
C555 Fe3 Fe4 C888 91.7(5)
S1 Fe3 Fe4 C888 -81.4(4)
S2 Fe3 Fe4 C888 175.1(4)
C333 Fe3 Fe4 S1 -64.0(8)
C444 Fe3 Fe4 S1 79.3(5)
C555 Fe3 Fe4 S1 173.1(4)
S2 Fe3 Fe4 S1 -103.49(12)
C333 Fe3 Fe4 S2 39.5(8)
C444 Fe3 Fe4 S2 -177.2(5)
C555 Fe3 Fe4 S2 -83.4(4)
S1 Fe3 Fe4 S2 103.49(12)
C333 Fe3 S1 C15 51.8(5)
C444 Fe3 S1 C15 152.6(6)
C555 Fe3 S1 C15 -116.9(9)
S2 Fe3 S1 C15 -46.2(4)
Fe4 Fe3 S1 C15 -101.2(4)
C333 Fe3 S1 Fe4 152.9(4)
C444 Fe3 S1 Fe4 -106.2(4)
C555 Fe3 S1 Fe4 -15.8(8)
S2 Fe3 S1 Fe4 54.97(9)
C777 Fe4 S1 C15 114.1(8)
C666 Fe4 S1 C15 -52.1(5)
C888 Fe4 S1 C15 -152.0(6)
S2 Fe4 S1 C15 47.8(4)
Fe3 Fe4 S1 C15 103.2(4)
C777 Fe4 S1 Fe3 10.9(8)
C666 Fe4 S1 Fe3 -155.3(4)
C888 Fe4 S1 Fe3 104.9(4)
S2 Fe4 S1 Fe3 -55.38(9)
C777 Fe4 S2 Fe3 -100.7(4)
C666 Fe4 S2 Fe3 164.0(4)
C888 Fe4 S2 Fe3 -13.2(11)
S1 Fe4 S2 Fe3 54.91(10)
C777 Fe4 S2 Fe2 158.6(4)
C666 Fe4 S2 Fe2 63.2(4)
C888 Fe4 S2 Fe2 -114.0(11)
S1 Fe4 S2 Fe2 -45.81(13)
Fe3 Fe4 S2 Fe2 -100.73(13)
C333 Fe3 S2 Fe4 -161.9(4)
C444 Fe3 S2 Fe4 7.4(13)
C555 Fe3 S2 Fe4 100.5(4)
S1 Fe3 S2 Fe4 -55.00(9)
C333 Fe3 S2 Fe2 -52.7(4)
C444 Fe3 S2 Fe2 116.6(13)
C555 Fe3 S2 Fe2 -150.4(4)
S1 Fe3 S2 Fe2 54.17(12)
Fe4 Fe3 S2 Fe2 109.17(12)
C111 Fe2 S2 Fe4 -97.3(4)
C222 Fe2 S2 Fe4 163.2(3)
C14 Fe2 S2 Fe4 62.4(4)
C15 Fe2 S2 Fe4 28.6(3)
C16 Fe2 S2 Fe4 -9.5(4)
Se1 Fe2 S2 Fe4 73.1(3)
C111 Fe2 S2 Fe3 -169.4(4)
C222 Fe2 S2 Fe3 91.1(3)
C14 Fe2 S2 Fe3 -9.7(4)
C15 Fe2 S2 Fe3 -43.5(3)
C16 Fe2 S2 Fe3 -81.6(4)
Se1 Fe2 S2 Fe3 1.0(3)
C111 Fe2 Se1 C14 156.6(6)
C222 Fe2 Se1 C14 -101.3(5)
C15 Fe2 Se1 C14 32.4(5)
C16 Fe2 Se1 C14 72.8(6)
S2 Fe2 Se1 C14 -13.4(5)
C111 Fe2 Se1 C6 -117.6(5)
C222 Fe2 Se1 C6 -15.5(5)
C14 Fe2 Se1 C6 85.8(6)
C15 Fe2 Se1 C6 118.2(5)
C16 Fe2 Se1 C6 158.6(6)
S2 Fe2 Se1 C6 72.4(4)
C11 Se2 C1 C2 -95.3(10)
C11 Se2 C1 C5 86.3(11)
C11 Se2 C1 Fe1 175.6(8)
C4 Fe1 C1 C2 80.0(8)
C6 Fe1 C1 C2 -83.3(8)
C5 Fe1 C1 C2 117.7(11)
C10 Fe1 C1 C2 -126.4(7)
C8 Fe1 C1 C2 158.5(16)
C7 Fe1 C1 C2 -45.7(15)
C9 Fe1 C1 C2 -167.9(7)
C3 Fe1 C1 C2 37.0(7)
C4 Fe1 C1 C5 -37.7(9)
C6 Fe1 C1 C5 159.1(8)
C10 Fe1 C1 C5 116.0(8)
C8 Fe1 C1 C5 41(2)
C7 Fe1 C1 C5 -163.4(12)
C9 Fe1 C1 C5 74.5(10)
C3 Fe1 C1 C5 -80.7(8)
C2 Fe1 C1 C5 -117.7(11)
C4 Fe1 C1 Se2 -160.9(9)
C6 Fe1 C1 Se2 35.9(9)
C5 Fe1 C1 Se2 -123.2(12)
C10 Fe1 C1 Se2 -7.2(9)
C8 Fe1 C1 Se2 -82.3(18)
C7 Fe1 C1 Se2 73.4(14)
C9 Fe1 C1 Se2 -48.7(10)
C3 Fe1 C1 Se2 156.1(9)
C2 Fe1 C1 Se2 119.1(10)
C5 C1 C2 C3 1.6(12)
Se2 C1 C2 C3 -177.0(8)
Fe1 C1 C2 C3 -58.4(7)
C5 C1 C2 Fe1 60.0(7)
Se2 C1 C2 Fe1 -118.7(8)
C4 Fe1 C2 C1 -82.6(8)
C6 Fe1 C2 C1 116.2(7)
C5 Fe1 C2 C1 -38.6(7)
C10 Fe1 C2 C1 74.3(9)
C8 Fe1 C2 C1 -164.1(11)
C7 Fe1 C2 C1 160.3(7)
C9 Fe1 C2 C1 39(2)
C3 Fe1 C2 C1 -120.0(10)
C4 Fe1 C2 C3 37.5(7)
C6 Fe1 C2 C3 -123.8(7)
C5 Fe1 C2 C3 81.4(8)
C10 Fe1 C2 C3 -165.7(7)
C8 Fe1 C2 C3 -44.0(15)
C1 Fe1 C2 C3 120.0(10)
C7 Fe1 C2 C3 -79.7(8)
C9 Fe1 C2 C3 159.0(17)
C1 C2 C3 C4 -2.0(12)
Fe1 C2 C3 C4 -59.9(8)
C1 C2 C3 Fe1 57.9(7)
C6 Fe1 C3 C4 -164.4(7)
C5 Fe1 C3 C4 37.6(7)
C10 Fe1 C3 C4 164.5(16)
C8 Fe1 C3 C4 -80.6(9)
C1 Fe1 C3 C4 81.7(8)
C7 Fe1 C3 C4 -123.2(7)
C9 Fe1 C3 C4 -48.5(15)
C2 Fe1 C3 C4 118.8(10)
C4 Fe1 C3 C2 -118.8(10)
C6 Fe1 C3 C2 76.8(8)
C5 Fe1 C3 C2 -81.2(8)
C10 Fe1 C3 C2 46(2)
C8 Fe1 C3 C2 160.6(7)
C1 Fe1 C3 C2 -37.2(7)
C7 Fe1 C3 C2 118.0(7)
C9 Fe1 C3 C2 -167.4(11)
C2 C3 C4 C5 1.5(13)
Fe1 C3 C4 C5 -58.9(8)
C2 C3 C4 Fe1 60.4(8)
C6 Fe1 C4 C5 164.5(14)
C10 Fe1 C4 C5 -50.5(16)
C8 Fe1 C4 C5 -123.6(8)
C1 Fe1 C4 C5 37.9(8)
C7 Fe1 C4 C5 -165.5(8)
C9 Fe1 C4 C5 -83.0(10)
C3 Fe1 C4 C5 119.4(11)
C2 Fe1 C4 C5 81.7(8)
C6 Fe1 C4 C3 45(2)
C5 Fe1 C4 C3 -119.4(11)
C10 Fe1 C4 C3 -170.0(10)
C8 Fe1 C4 C3 116.9(8)
C1 Fe1 C4 C3 -81.6(8)
C7 Fe1 C4 C3 75.0(9)
C9 Fe1 C4 C3 157.6(8)
C2 Fe1 C4 C3 -37.8(7)
C3 C4 C5 C1 -0.5(13)
Fe1 C4 C5 C1 -60.3(8)
C3 C4 C5 Fe1 59.8(8)
C2 C1 C5 C4 -0.7(13)
Se2 C1 C5 C4 177.9(8)
Fe1 C1 C5 C4 60.5(8)
C2 C1 C5 Fe1 -61.2(8)
Se2 C1 C5 Fe1 117.4(9)
C6 Fe1 C5 C4 -168.2(11)
C10 Fe1 C5 C4 157.8(8)
C8 Fe1 C5 C4 75.3(11)
C1 Fe1 C5 C4 -119.0(12)
C7 Fe1 C5 C4 40(2)
C9 Fe1 C5 C4 115.4(9)
C3 Fe1 C5 C4 -37.0(8)
C2 Fe1 C5 C4 -80.6(9)
C4 Fe1 C5 C1 119.0(12)
C6 Fe1 C5 C1 -49.3(16)
C10 Fe1 C5 C1 -83.3(9)
C8 Fe1 C5 C1 -165.8(8)
C7 Fe1 C5 C1 158.9(15)
C9 Fe1 C5 C1 -125.6(8)
C3 Fe1 C5 C1 81.9(8)
C2 Fe1 C5 C1 38.4(7)
C14 Se1 C6 C10 0.3(11)
Fe2 Se1 C6 C10 -55.0(11)
C14 Se1 C6 C7 -174.3(9)
Fe2 Se1 C6 C7 130.4(8)
C14 Se1 C6 Fe1 -89.7(7)
Fe2 Se1 C6 Fe1 -144.9(5)
C4 Fe1 C6 C10 158.3(16)
C5 Fe1 C6 C10 -47.3(15)
C8 Fe1 C6 C10 80.2(7)
C1 Fe1 C6 C10 -82.7(8)
C7 Fe1 C6 C10 119.3(9)
C9 Fe1 C6 C10 37.8(7)
C3 Fe1 C6 C10 -167.5(7)
C2 Fe1 C6 C10 -125.8(7)
C4 Fe1 C6 C7 39.0(19)
C5 Fe1 C6 C7 -166.6(12)
C10 Fe1 C6 C7 -119.3(9)
C8 Fe1 C6 C7 -39.1(7)
C1 Fe1 C6 C7 158.0(7)
C9 Fe1 C6 C7 -81.5(8)
C3 Fe1 C6 C7 73.2(8)
C2 Fe1 C6 C7 114.9(7)
C4 Fe1 C6 Se1 -75.7(18)
C5 Fe1 C6 Se1 78.7(14)
C10 Fe1 C6 Se1 126.0(10)
C8 Fe1 C6 Se1 -153.8(9)
C1 Fe1 C6 Se1 43.3(9)
C7 Fe1 C6 Se1 -114.7(10)
C9 Fe1 C6 Se1 163.8(9)
C3 Fe1 C6 Se1 -41.5(9)
C2 Fe1 C6 Se1 0.2(8)
C10 C6 C7 C8 -1.0(12)
Se1 C6 C7 C8 174.7(8)
Fe1 C6 C7 C8 59.6(7)
C10 C6 C7 Fe1 -60.5(8)
Se1 C6 C7 Fe1 115.1(7)
C4 Fe1 C7 C8 76.7(10)
C6 Fe1 C7 C8 -116.8(11)
C5 Fe1 C7 C8 46(2)
C10 Fe1 C7 C8 -79.3(8)
C1 Fe1 C7 C8 -168.8(11)
C9 Fe1 C7 C8 -35.8(8)
C3 Fe1 C7 C8 116.9(8)
C2 Fe1 C7 C8 158.5(8)
C4 Fe1 C7 C6 -166.6(8)
C5 Fe1 C7 C6 163.2(16)
C10 Fe1 C7 C6 37.5(6)
C8 Fe1 C7 C6 116.8(11)
C1 Fe1 C7 C6 -52.1(15)
C9 Fe1 C7 C6 80.9(8)
C3 Fe1 C7 C6 -126.3(7)
C2 Fe1 C7 C6 -84.8(8)
C6 C7 C8 C9 0.1(13)
Fe1 C7 C8 C9 59.1(9)
C6 C7 C8 Fe1 -59.0(7)
C4 Fe1 C8 C9 116.9(8)
C6 Fe1 C8 C9 -81.3(8)
C5 Fe1 C8 C9 75.9(10)
C10 Fe1 C8 C9 -37.3(8)
C1 Fe1 C8 C9 45(2)
C7 Fe1 C8 C9 -120.6(11)
C3 Fe1 C8 C9 158.3(8)
C2 Fe1 C8 C9 -170.4(11)
C4 Fe1 C8 C7 -122.4(8)
C6 Fe1 C8 C7 39.3(7)
C5 Fe1 C8 C7 -163.5(8)
C10 Fe1 C8 C7 83.4(8)
C1 Fe1 C8 C7 165.3(14)
C9 Fe1 C8 C7 120.6(11)
C3 Fe1 C8 C7 -81.1(9)
C2 Fe1 C8 C7 -49.8(15)
C7 C8 C9 C10 0.8(14)
Fe1 C8 C9 C10 59.9(9)
C7 C8 C9 Fe1 -59.1(8)
C4 Fe1 C9 C8 -80.2(9)
C6 Fe1 C9 C8 82.0(8)
C5 Fe1 C9 C8 -122.9(8)
C10 Fe1 C9 C8 120.2(11)
C1 Fe1 C9 C8 -164.2(7)
C7 Fe1 C9 C8 37.5(7)
C3 Fe1 C9 C8 -46.5(15)
C2 Fe1 C9 C8 165.2(17)
C4 Fe1 C9 C10 159.6(8)
C6 Fe1 C9 C10 -38.1(7)
C5 Fe1 C9 C10 116.9(8)
C8 Fe1 C9 C10 -120.2(11)
C1 Fe1 C9 C10 75.6(9)
C7 Fe1 C9 C10 -82.7(8)
C3 Fe1 C9 C10 -166.7(10)
C2 Fe1 C9 C10 45(2)
C8 C9 C10 C6 -1.4(14)
Fe1 C9 C10 C6 58.8(8)
C8 C9 C10 Fe1 -60.2(9)
C7 C6 C10 C9 1.5(13)
Se1 C6 C10 C9 -173.6(9)
Fe1 C6 C10 C9 -59.1(8)
C7 C6 C10 Fe1 60.6(7)
Se1 C6 C10 Fe1 -114.5(9)
C4 Fe1 C10 C9 -45.8(16)
C6 Fe1 C10 C9 118.5(11)
C5 Fe1 C10 C9 -81.6(10)
C8 Fe1 C10 C9 36.2(8)
C1 Fe1 C10 C9 -124.8(8)
C7 Fe1 C10 C9 80.5(8)
C3 Fe1 C10 C9 158.2(16)
C2 Fe1 C10 C9 -166.1(8)
C4 Fe1 C10 C6 -164.3(11)
C5 Fe1 C10 C6 159.8(7)
C8 Fe1 C10 C6 -82.3(7)
C1 Fe1 C10 C6 116.6(7)
C7 Fe1 C10 C6 -38.0(6)
C9 Fe1 C10 C6 -118.5(11)
C3 Fe1 C10 C6 40(2)
C2 Fe1 C10 C6 75.4(8)
C1 Se2 C11 C12 60.4(11)
Se2 C11 C12 C13 -146(87)
C6 Se1 C14 C15 -170.7(8)
Fe2 Se1 C14 C15 -60.5(7)
C6 Se1 C14 Fe2 -110.3(4)
C111 Fe2 C14 C15 78.4(11)
C222 Fe2 C14 C15 -148.2(7)
C16 Fe2 C14 C15 31.8(7)
S2 Fe2 C14 C15 -60.3(7)
Se1 Fe2 C14 C15 125.2(8)
C111 Fe2 C14 Se1 -46.8(10)
C222 Fe2 C14 Se1 86.6(4)
C15 Fe2 C14 Se1 -125.2(8)
C16 Fe2 C14 Se1 -93.3(5)
S2 Fe2 C14 Se1 174.54(19)
Se1 C14 C15 C16 6.6(14)
Fe2 C14 C15 C16 -56.5(10)
Se1 C14 C15 S1 178.2(5)
Fe2 C14 C15 S1 115.1(7)
Se1 C14 C15 Fe2 63.0(6)
Fe3 S1 C15 C14 -55.8(9)
Fe4 S1 C15 C14 -126.6(8)
Fe3 S1 C15 C16 115.5(9)
Fe4 S1 C15 C16 44.6(10)
Fe3 S1 C15 Fe2 27.4(7)
Fe4 S1 C15 Fe2 -43.5(7)
C111 Fe2 C15 C14 -140.7(7)
C222 Fe2 C15 C14 45.5(9)
C16 Fe2 C15 C14 -128.9(10)
S2 Fe2 C15 C14 124.2(6)
Se1 Fe2 C15 C14 -39.5(6)
C111 Fe2 C15 C16 -11.8(10)
C222 Fe2 C15 C16 174.4(8)
C14 Fe2 C15 C16 128.9(10)
S2 Fe2 C15 C16 -106.9(7)
Se1 Fe2 C15 C16 89.4(7)
C111 Fe2 C15 S1 104.6(7)
C222 Fe2 C15 S1 -69.2(9)
C14 Fe2 C15 S1 -114.8(10)
C16 Fe2 C15 S1 116.4(11)
S2 Fe2 C15 S1 9.5(6)
Se1 Fe2 C15 S1 -154.3(7)
C14 C15 C16 Fe2 54.4(9)
S1 C15 C16 Fe2 -117.2(8)
C111 Fe2 C16 C15 170.5(8)
C222 Fe2 C16 C15 -32(4)
C14 Fe2 C16 C15 -31.9(7)
S2 Fe2 C16 C15 74.7(7)
Se1 Fe2 C16 C15 -82.2(7)
C222 Fe2 C111 O111 -178(100)
C14 Fe2 C111 O111 -44(16)
C15 Fe2 C111 O111 6(16)
C16 Fe2 C111 O111 -1(15)
S2 Fe2 C111 O111 96(15)
Se1 Fe2 C111 O111 -80(15)
C111 Fe2 C222 O222 -83(84)
C14 Fe2 C222 O222 120(84)
C15 Fe2 C222 O222 92(84)
C16 Fe2 C222 O222 120(83)
S2 Fe2 C222 O222 13(84)
Se1 Fe2 C222 O222 170(100)
C444 Fe3 C333 O333 155(12)
C555 Fe3 C333 O333 61(12)
S1 Fe3 C333 O333 -114(12)
S2 Fe3 C333 O333 -29(12)
Fe4 Fe3 C333 O333 -62(13)
C333 Fe3 C444 O444 -100(80)
C555 Fe3 C444 O444 -2(80)
S1 Fe3 C444 O444 152(80)
S2 Fe3 C444 O444 90(80)
Fe4 Fe3 C444 O444 97(80)
C333 Fe3 C555 O555 138(27)
C444 Fe3 C555 O555 37(27)
S1 Fe3 C555 O555 -53(28)
S2 Fe3 C555 O555 -122(27)
Fe4 Fe3 C555 O555 -66(27)
C777 Fe4 C666 O666 -13(10)
C888 Fe4 C666 O666 -106(10)
S1 Fe4 C666 O666 161(10)
S2 Fe4 C666 O666 75(10)
Fe3 Fe4 C666 O666 107(9)
C666 Fe4 C777 O777 99(24)
C888 Fe4 C777 O777 -161(24)
S1 Fe4 C777 O777 -68(24)
S2 Fe4 C777 O777 -3(24)
Fe3 Fe4 C777 O777 -59(24)
C777 Fe4 C888 O888 51(100)
C666 Fe4 C888 O888 148(100)
S1 Fe4 C888 O888 -102(100)
S2 Fe4 C888 O888 -35(100)
Fe3 Fe4 C888 O888 -47(100)
